data_7128873
loop_
_publ_author_name
'Tsuchiya, Motoki'
'Maeda, Hazuki'
'Inoue, Ryo'
'Morisaki, Yasuhiro'

_publ_section_title
;
 Construction of helical structures with planar chiral
 [2.2]paracyclophane: fusing helical and planar chiralities.
;
_journal_issue 73
_journal_name_full 'Chemical communications (Cambridge, England)'
_journal_page_first 9256
_journal_page_last 9259
_journal_paper_doi 10.1039/d1cc03320d
_journal_volume 57
_journal_year 2021
_chemical_absolute_configuration syn
_chemical_formula_moiety 'C26 H27 Br O4'
_chemical_formula_sum 'C26 H27 Br O4'
_chemical_formula_weight 483.38
_space_group_crystal_system monoclinic
_space_group_IT_number 4
_space_group_name_Hall 'P 2yb'
_space_group_name_H-M_alt 'P 1 21 1'
_atom_sites_solution_hydrogens geom
_atom_sites_solution_primary dual
_audit_creation_date 2019-11-22
_audit_creation_method
;
Olex2 1.2
(compiled 2018.05.29 svn.r3508 for OlexSys, GUI svn.r5506)
;
_audit_update_record
;
2021-05-20 deposited with the CCDC.	2021-08-16 downloaded from the CCDC.
;
_cell_angle_alpha 90
_cell_angle_beta 91.457(3)
_cell_angle_gamma 90
_cell_formula_units_Z 2
_cell_length_a 9.1381(3)
_cell_length_b 7.2746(2)
_cell_length_c 16.3470(5)
_cell_measurement_reflns_used 8246
_cell_measurement_temperature 150
_cell_measurement_theta_max 31.1720
_cell_measurement_theta_min 2.4840
_cell_volume 1086.33(6)
_computing_cell_refinement 'CrysAlisPro 1.171.40.53 (Rigaku OD, 2019)'
_computing_data_collection 'CrysAlisPro 1.171.40.53 (Rigaku OD, 2019)'
_computing_data_reduction 'CrysAlisPro 1.171.40.53 (Rigaku OD, 2019)'
_computing_molecular_graphics 'Olex2 (Dolomanov et al., 2009)'
_computing_publication_material 'Olex2 (Dolomanov et al., 2009)'
_computing_structure_refinement 'ShelXL (Sheldrick, 2015)'
_computing_structure_solution 'ShelXT (Sheldrick, 2015)'
_diffrn_ambient_temperature 150
_diffrn_detector 'CCD plate'
_diffrn_measured_fraction_theta_full 0.992
_diffrn_measured_fraction_theta_max 0.918
_diffrn_measurement_details
;
List of Runs (angles in degrees, time in seconds):

  # Type    Start    End  Width  t~exp~   \w     \q     \k     \f   Frames
#--------------------------------------------------------------------------
  1  \w   -110.00  70.00   0.50    0.50    --  -20.00  45.00   0.00  360
  2  \w   -110.00  70.00   0.50    0.50    --  -20.00  45.00  90.00  360
;
_diffrn_measurement_device 'abstract diffractometer'
_diffrn_measurement_device_type 'dtrek-CrysAlisPro-abstract goniometer imported rigaku-d*trek images'
_diffrn_measurement_method '\w scans'
_diffrn_orient_matrix_type 'CrysAlisPro convention (1999,Acta A55,543-557)'
_diffrn_orient_matrix_UB_11 -0.0541726000
_diffrn_orient_matrix_UB_12 0.0274762000
_diffrn_orient_matrix_UB_13 0.0278217000
_diffrn_orient_matrix_UB_21 0.0550960000
_diffrn_orient_matrix_UB_22 0.0141311000
_diffrn_orient_matrix_UB_23 0.0307193000
_diffrn_orient_matrix_UB_31 0.0076834000
_diffrn_orient_matrix_UB_32 0.0924250000
_diffrn_orient_matrix_UB_33 -0.0129635000
_diffrn_radiation_monochromator graphite
_diffrn_radiation_probe x-ray
_diffrn_radiation_type MoK\a
_diffrn_radiation_wavelength 0.71073
_diffrn_reflns_av_R_equivalents 0.0312
_diffrn_reflns_av_unetI/netI 0.0494
_diffrn_reflns_Laue_measured_fraction_full 0.992
_diffrn_reflns_Laue_measured_fraction_max 0.918
_diffrn_reflns_limit_h_max 13
_diffrn_reflns_limit_h_min -13
_diffrn_reflns_limit_k_max 10
_diffrn_reflns_limit_k_min -10
_diffrn_reflns_limit_l_max 23
_diffrn_reflns_limit_l_min -16
_diffrn_reflns_number 10203
_diffrn_reflns_point_group_measured_fraction_full 0.987
_diffrn_reflns_point_group_measured_fraction_max 0.876
_diffrn_reflns_theta_full 25.242
_diffrn_reflns_theta_max 31.160
_diffrn_reflns_theta_min 2.493
_diffrn_source 'fine-focus sealed X-ray tube'
_diffrn_source_type 'Enhance (Mo) X-ray Source'
_exptl_absorpt_coefficient_mu 1.923
_exptl_absorpt_correction_T_max 1.00000
_exptl_absorpt_correction_T_min 0.70232
_exptl_absorpt_correction_type multi-scan
_exptl_absorpt_process_details
;
CrysAlisPro 1.171.40.53 (Rigaku Oxford Diffraction, 2019)
Empirical absorption correction using spherical harmonics,
 implemented in SCALE3 ABSPACK scaling algorithm.
;
_exptl_crystal_colour 'clear whiteish colourless'
_exptl_crystal_colour_lustre clear
_exptl_crystal_colour_modifier whiteish
_exptl_crystal_colour_primary colourless
_exptl_crystal_density_diffrn 1.478
_exptl_crystal_description needle
_exptl_crystal_F_000 500
_exptl_crystal_size_max 0.5
_exptl_crystal_size_mid 0.2
_exptl_crystal_size_min 0.05
_refine_diff_density_max 0.492
_refine_diff_density_min -0.355
_refine_diff_density_rms 0.068
_refine_ls_abs_structure_details
;
 Flack x determined using 2290 quotients [(I+)-(I-)]/[(I+)+(I-)]
 (Parsons, Flack and Wagner, Acta Cryst. B69 (2013) 249-259).
;
_refine_ls_abs_structure_Flack -0.009(6)
_refine_ls_extinction_method none
_refine_ls_goodness_of_fit_ref 1.017
_refine_ls_hydrogen_treatment constr
_refine_ls_matrix_type full
_refine_ls_number_parameters 283
_refine_ls_number_reflns 6149
_refine_ls_number_restraints 1
_refine_ls_restrained_S_all 1.017
_refine_ls_R_factor_all 0.0417
_refine_ls_R_factor_gt 0.0372
_refine_ls_shift/su_max 0.003
_refine_ls_shift/su_mean 0.000
_refine_ls_structure_factor_coef Fsqd
_refine_ls_weighting_details 'w=1/[\s^2^(Fo^2^)+(0.0447P)^2^+0.2436P] where P=(Fo^2^+2Fc^2^)/3'
_refine_ls_weighting_scheme calc
_refine_ls_wR_factor_gt 0.0851
_refine_ls_wR_factor_ref 0.0880
_reflns_Friedel_coverage 0.783
_reflns_Friedel_fraction_full 0.982
_reflns_Friedel_fraction_max 0.828
_reflns_number_gt 5699
_reflns_number_total 6149
_reflns_threshold_expression 'I > 2\s(I)'
_cod_data_source_file d1cc03320d2.cif
_cod_data_source_block 20191121maeda-ms
_cod_depositor_comments 'Adding full bibliography for 7128869--7128874.cif.'
_cod_database_code 7128873
_shelx_shelxl_version_number 2018/3
_chemical_oxdiff_formula C26H27O4Br
_shelx_space_group_comment
;
The symmetry employed for this shelxl refinement is uniquely defined
by the following loop, which should always be used as a source of
symmetry information in preference to the above space-group names.
They are only intended as comments.
;
_reflns_odcompleteness_completeness 91.76
_reflns_odcompleteness_iscentric 1
_reflns_odcompleteness_theta 31.09
_olex2_refinement_description
;
1. Fixed Uiso
 At 1.2 times of:
  All C(H) groups, All C(H,H) groups
 At 1.5 times of:
  All C(H,H,H) groups
2.a Secondary CH2 refined with riding coordinates:
 C00H(H00A,H00C), C00J(H00D,H00E), C00L(H00H,H00I), C00N(H00N,H00O), C00S(H00T,
 H00U), C00U(H00V,H00W)
2.b Aromatic/amide H refined with riding coordinates:
 C009(H009), C00B(H00B), C00F(H00F), C00G(H00G), C00K(H00K), C00Q(H00Q)
2.c Idealised Me refined as rotating group:
 C00M(H00J,H00L,H00M), C00R(H00P,H00R,H00S), C00V(H00X,H00Y,H)
;
_olex2_exptl_crystal_mounting_method fiber
_olex2_submission_original_sample_id '20191121maeda mS'
_olex2_submission_special_instructions 'No special instructions were received'
_oxdiff_exptl_absorpt_empirical_details
;
Empirical correction (ABSPACK) includes:
- Absorption correction using spherical harmonics
- Frame scaling
- Detector area scaling
;
_oxdiff_exptl_absorpt_empirical_full_max 1.360
_oxdiff_exptl_absorpt_empirical_full_min 0.594

loop_
_space_group_symop_operation_xyz
'x, y, z'
'-x, y+1/2, -z'

loop_
_atom_site_label
_atom_site_type_symbol
_atom_site_fract_x
_atom_site_fract_y
_atom_site_fract_z
_atom_site_U_iso_or_equiv
_atom_site_adp_type
_atom_site_occupancy
_atom_site_site_symmetry_order
_atom_site_calc_flag
_atom_site_refinement_flags_posn
_atom_site_refinement_flags_adp
_atom_site_refinement_flags_occupancy
_atom_site_disorder_assembly
_atom_site_disorder_group
Br01 Br 0.75407(3) 0.62819(5) 1.05294(2) 0.02444(10) Uani 1 1 d . . . . .
O002 O 0.6014(2) 0.4221(3) 0.72702(13) 0.0173(5) Uani 1 1 d . . . . .
O003 O 0.6974(3) 0.2745(4) 0.61920(16) 0.0280(6) Uani 1 1 d . . . . .
O004 O 0.4550(3) 0.3338(4) 0.52618(14) 0.0202(5) Uani 1 1 d . . . . .
O005 O 0.2883(4) 0.2639(5) 0.42830(17) 0.0403(7) Uani 1 1 d . . . . .
C006 C 0.5942(3) 0.6759(4) 0.90173(19) 0.0157(6) Uani 1 1 d . . . . .
C007 C 0.7386(3) 0.4408(4) 0.76818(19) 0.0150(6) Uani 1 1 d . . . . .
C008 C 0.7166(4) 0.7341(5) 0.94790(18) 0.0165(6) Uani 1 1 d . . . . .
C009 C 0.8412(3) 0.5572(4) 0.7353(2) 0.0159(6) Uani 1 1 d . . . . .
H009 H 0.828859 0.600594 0.682027 0.019 Uiso 1 1 calc R . . . .
C00A C 0.3213(4) 0.2457(5) 0.6402(2) 0.0155(6) Uani 1 1 d . . . . .
C00B C 0.8223(4) 0.8485(4) 0.9167(2) 0.0180(6) Uani 1 1 d . . . . .
H00B H 0.902541 0.883599 0.949119 0.022 Uiso 1 1 calc R . . . .
C00C C 0.7490(4) 0.3743(4) 0.8476(2) 0.0146(6) Uani 1 1 d . . . . .
C00D C 0.5972(3) 0.3495(4) 0.65033(19) 0.0153(6) Uani 1 1 d . . . . .
C00E C 0.9636(3) 0.6089(5) 0.78264(18) 0.0176(6) Uani 1 1 d . . . . .
C00F C 0.8867(4) 0.3955(5) 0.8863(2) 0.0185(6) Uani 1 1 d . . . . .
H00F H 0.907941 0.330350 0.934078 0.022 Uiso 1 1 calc R . . . .
C00G C 0.5674(3) 0.7739(5) 0.82933(19) 0.0175(6) Uani 1 1 d . . . . .
H00G H 0.476861 0.762508 0.802564 0.021 Uiso 1 1 calc R . . . .
C00H C 0.5174(4) 0.4962(5) 0.9168(2) 0.0197(7) Uani 1 1 d . . . . .
H00A H 0.427859 0.491851 0.883695 0.024 Uiso 1 1 calc R . . . .
H00C H 0.490948 0.489779 0.973786 0.024 Uiso 1 1 calc R . . . .
C00I C 0.8080(4) 0.9107(5) 0.8367(2) 0.0179(6) Uani 1 1 d . . . . .
C00J C 0.6157(4) 0.3235(5) 0.8957(2) 0.0194(6) Uani 1 1 d . . . . .
H00D H 0.647272 0.263883 0.946179 0.023 Uiso 1 1 calc R . . . .
H00E H 0.557141 0.236064 0.864243 0.023 Uiso 1 1 calc R . . . .
C00K C 0.6733(4) 0.8883(5) 0.7962(2) 0.0200(6) Uani 1 1 d . . . . .
H00K H 0.653865 0.949449 0.747167 0.024 Uiso 1 1 calc R . . . .
C00L C 0.3782(4) 0.5680(4) 0.6173(2) 0.0184(6) Uani 1 1 d . . . . .
H00H H 0.428167 0.654110 0.582332 0.022 Uiso 1 1 calc R . . . .
H00I H 0.379732 0.614490 0.672894 0.022 Uiso 1 1 calc R . . . .
C00M C 0.2680(4) 0.2800(6) 0.7263(2) 0.0242(7) Uani 1 1 d . . . . .
H00J H 0.343833 0.247520 0.765380 0.036 Uiso 1 1 calc GR . . . .
H00L H 0.182787 0.206469 0.735456 0.036 Uiso 1 1 calc GR . . . .
H00M H 0.243912 0.407633 0.732305 0.036 Uiso 1 1 calc GR . . . .
C00N C 0.2198(4) 0.5308(5) 0.5856(2) 0.0225(7) Uani 1 1 d . . . . .
H00N H 0.199038 0.597259 0.535142 0.027 Uiso 1 1 calc R . . . .
H00O H 0.149133 0.566602 0.625914 0.027 Uiso 1 1 calc R . . . .
C00O C 0.4459(3) 0.3754(4) 0.61289(18) 0.0130(5) Uani 1 1 d . . . . .
C00P C 0.2162(4) 0.3199(5) 0.5709(2) 0.0189(6) Uani 1 1 d . . . . .
C00Q C 0.9918(3) 0.5114(5) 0.8548(2) 0.0187(6) Uani 1 1 d . . . . .
H00Q H 1.081854 0.524197 0.882065 0.022 Uiso 1 1 calc R . . . .
C00R C 0.3578(5) 0.0422(5) 0.6302(3) 0.0265(9) Uani 1 1 d . . . . .
H00P H 0.426815 0.005671 0.672425 0.040 Uiso 1 1 calc GR . . . .
H00R H 0.399480 0.022415 0.577655 0.040 Uiso 1 1 calc GR . . . .
H00S H 0.270060 -0.029381 0.634422 0.040 Uiso 1 1 calc GR . . . .
C00S C 0.9428(4) 0.9625(5) 0.7896(2) 0.0238(7) Uani 1 1 d . . . . .
H00T H 1.002517 1.045600 0.822678 0.029 Uiso 1 1 calc R . . . .
H00U H 0.912415 1.027421 0.740214 0.029 Uiso 1 1 calc R . . . .
C00T C 0.3156(4) 0.2985(5) 0.4991(2) 0.0239(7) Uani 1 1 d . . . . .
C00U C 1.0384(4) 0.7905(5) 0.7654(3) 0.0272(8) Uani 1 1 d . . . . .
H00V H 1.059292 0.797370 0.707632 0.033 Uiso 1 1 calc R . . . .
H00W H 1.131013 0.794978 0.795758 0.033 Uiso 1 1 calc R . . . .
C00V C 0.0663(4) 0.2355(6) 0.5595(3) 0.0343(9) Uani 1 1 d . . . . .
H00X H 0.075912 0.105984 0.549823 0.051 Uiso 1 1 calc GR . . . .
H00Y H 0.016637 0.291813 0.513472 0.051 Uiso 1 1 calc GR . . . .
H H 0.010955 0.255133 0.607838 0.051 Uiso 1 1 calc GR . . . .

loop_
_atom_site_aniso_label
_atom_site_aniso_U_11
_atom_site_aniso_U_22
_atom_site_aniso_U_33
_atom_site_aniso_U_23
_atom_site_aniso_U_13
_atom_site_aniso_U_12
Br01 0.02748(16) 0.03266(18) 0.01317(13) -0.00175(16) 0.00013(10) 0.00182(18)
O002 0.0120(10) 0.0261(12) 0.0136(10) -0.0036(9) -0.0013(8) 0.0003(9)
O003 0.0161(11) 0.0383(15) 0.0295(14) -0.0163(12) 0.0002(10) 0.0053(11)
O004 0.0189(11) 0.0294(13) 0.0124(10) -0.0039(9) 0.0007(8) -0.0007(10)
O005 0.0421(16) 0.056(2) 0.0217(13) -0.0160(14) -0.0107(12) 0.0049(16)
C006 0.0143(13) 0.0151(16) 0.0180(14) -0.0044(10) 0.0027(11) 0.0033(11)
C007 0.0129(13) 0.0178(15) 0.0142(14) -0.0025(11) -0.0018(11) 0.0027(12)
C008 0.0199(14) 0.0171(16) 0.0125(14) -0.0032(11) 0.0010(11) 0.0026(12)
C009 0.0151(14) 0.0165(14) 0.0161(14) 0.0006(11) 0.0020(11) 0.0024(11)
C00A 0.0148(14) 0.0116(15) 0.0201(16) -0.0005(12) -0.0001(12) -0.0040(12)
C00B 0.0163(14) 0.0157(15) 0.0221(16) -0.0067(12) -0.0009(12) 0.0005(12)
C00C 0.0151(14) 0.0103(14) 0.0184(15) -0.0011(11) 0.0005(12) 0.0010(11)
C00D 0.0152(14) 0.0148(14) 0.0158(14) -0.0014(11) -0.0001(11) -0.0014(11)
C00E 0.0141(12) 0.0168(16) 0.0221(13) -0.0034(14) 0.0053(10) -0.0010(13)
C00F 0.0190(15) 0.0200(16) 0.0163(15) -0.0034(12) -0.0015(12) 0.0059(13)
C00G 0.0148(13) 0.0181(15) 0.0197(15) -0.0040(12) -0.0005(11) 0.0017(12)
C00H 0.0175(15) 0.0218(16) 0.0201(16) -0.0023(13) 0.0043(12) -0.0017(13)
C00I 0.0189(15) 0.0119(14) 0.0229(16) -0.0034(12) 0.0032(13) -0.0010(13)
C00J 0.0209(15) 0.0180(15) 0.0193(15) 0.0003(12) 0.0027(12) -0.0029(12)
C00K 0.0239(16) 0.0150(15) 0.0211(16) -0.0003(12) 0.0011(13) 0.0038(13)
C00L 0.0206(15) 0.0124(13) 0.0220(16) -0.0002(11) -0.0041(12) -0.0015(11)
C00M 0.0205(15) 0.0321(19) 0.0202(16) 0.0034(14) 0.0075(13) -0.0010(15)
C00N 0.0189(15) 0.0198(17) 0.0283(18) -0.0025(14) -0.0074(13) 0.0045(13)
C00O 0.0129(13) 0.0156(14) 0.0106(13) -0.0016(11) 0.0005(10) -0.0003(11)
C00P 0.0155(14) 0.0198(16) 0.0212(15) -0.0029(13) -0.0034(12) 0.0010(12)
C00Q 0.0117(13) 0.0208(16) 0.0233(16) -0.0070(12) -0.0039(12) 0.0037(12)
C00R 0.0260(19) 0.0161(17) 0.037(2) 0.0010(15) -0.0028(16) -0.0054(15)
C00S 0.0233(16) 0.0202(17) 0.0284(18) -0.0002(14) 0.0074(14) -0.0032(14)
C00T 0.0257(17) 0.0274(18) 0.0182(15) -0.0057(13) -0.0065(13) 0.0026(14)
C00U 0.0176(15) 0.0238(18) 0.041(2) -0.0031(16) 0.0101(14) -0.0055(14)
C00V 0.0192(17) 0.033(2) 0.051(3) -0.0078(19) -0.0104(16) -0.0044(16)

loop_
_atom_type_symbol
_atom_type_description
_atom_type_scat_dispersion_real
_atom_type_scat_dispersion_imag
_atom_type_scat_source
C C 0.0033 0.0016 'International Tables Vol C Tables 4.2.6.8 and 6.1.1.4'
H H 0.0000 0.0000 'International Tables Vol C Tables 4.2.6.8 and 6.1.1.4'
O O 0.0106 0.0060 'International Tables Vol C Tables 4.2.6.8 and 6.1.1.4'
Br Br -0.2901 2.4595 'International Tables Vol C Tables 4.2.6.8 and 6.1.1.4'

loop_
_geom_angle_atom_site_label_1
_geom_angle_atom_site_label_2
_geom_angle_atom_site_label_3
_geom_angle
_geom_angle_site_symmetry_1
_geom_angle_site_symmetry_3
_geom_angle_publ_flag
C00D O002 C007 118.7(2) . . ?
C00T O004 C00O 106.2(2) . . ?
C008 C006 C00H 122.9(3) . . ?
C00G C006 C008 115.0(3) . . ?
C00G C006 C00H 120.5(3) . . ?
C009 C007 O002 118.4(3) . . ?
C009 C007 C00C 123.2(3) . . ?
C00C C007 O002 116.8(3) . . ?
C006 C008 Br01 119.1(2) . . ?
C00B C008 Br01 117.7(2) . . ?
C00B C008 C006 122.6(3) . . ?
C007 C009 C00E 119.4(3) . . ?
C00M C00A C00O 114.9(3) . . ?
C00M C00A C00P 114.1(3) . . ?
C00M C00A C00R 109.5(3) . . ?
C00O C00A C00P 91.4(3) . . ?
C00R C00A C00O 113.3(3) . . ?
C00R C00A C00P 112.9(3) . . ?
C008 C00B C00I 119.7(3) . . ?
C007 C00C C00F 115.1(3) . . ?
C007 C00C C00J 122.4(3) . . ?
C00F C00C C00J 121.2(3) . . ?
O002 C00D C00O 109.2(3) . . ?
O003 C00D O002 124.6(3) . . ?
O003 C00D C00O 126.2(3) . . ?
C009 C00E C00Q 117.4(3) . . ?
C009 C00E C00U 119.4(3) . . ?
C00Q C00E C00U 121.6(3) . . ?
C00Q C00F C00C 121.4(3) . . ?
C00K C00G C006 121.6(3) . . ?
C006 C00H C00J 112.5(3) . . ?
C00B C00I C00K 118.1(3) . . ?
C00B C00I C00S 120.1(3) . . ?
C00K C00I C00S 120.5(3) . . ?
C00C C00J C00H 112.8(3) . . ?
C00I C00K C00G 119.9(3) . . ?
C00O C00L C00N 101.5(2) . . ?
C00L C00N C00P 103.9(3) . . ?
O004 C00O C00A 102.4(2) . . ?
O004 C00O C00D 107.1(2) . . ?
O004 C00O C00L 105.6(2) . . ?
C00D C00O C00A 118.6(3) . . ?
C00D C00O C00L 117.5(3) . . ?
C00L C00O C00A 104.0(2) . . ?
C00N C00P C00A 102.7(3) . . ?
C00T C00P C00A 99.0(3) . . ?
C00T C00P C00N 102.2(3) . . ?
C00V C00P C00A 119.3(3) . . ?
C00V C00P C00N 115.9(3) . . ?
C00V C00P C00T 115.1(3) . . ?
C00F C00Q C00E 120.5(3) . . ?
C00I C00S C00U 113.0(3) . . ?
O004 C00T C00P 107.7(3) . . ?
O005 C00T O004 121.4(3) . . ?
O005 C00T C00P 130.8(3) . . ?
C00E C00U C00S 112.8(3) . . ?

loop_
_geom_bond_atom_site_label_1
_geom_bond_atom_site_label_2
_geom_bond_distance
_geom_bond_site_symmetry_2
_geom_bond_publ_flag
Br01 C008 1.905(3) . ?
O002 C007 1.414(4) . ?
O002 C00D 1.360(4) . ?
O003 C00D 1.191(4) . ?
O004 C00O 1.454(4) . ?
O004 C00T 1.362(4) . ?
O005 C00T 1.205(4) . ?
C006 C008 1.399(4) . ?
C006 C00G 1.398(4) . ?
C006 C00H 1.507(4) . ?
C007 C009 1.382(4) . ?
C007 C00C 1.386(4) . ?
C008 C00B 1.382(5) . ?
C009 C00E 1.395(4) . ?
C00A C00M 1.521(5) . ?
C00A C00O 1.552(4) . ?
C00A C00P 1.563(5) . ?
C00A C00R 1.527(5) . ?
C00B C00I 1.386(5) . ?
C00C C00F 1.402(4) . ?
C00C C00J 1.512(5) . ?
C00D C00O 1.510(4) . ?
C00E C00Q 1.395(5) . ?
C00E C00U 1.517(5) . ?
C00F C00Q 1.387(5) . ?
C00G C00K 1.396(5) . ?
C00H C00J 1.588(5) . ?
C00I C00K 1.392(5) . ?
C00I C00S 1.516(5) . ?
C00L C00N 1.549(5) . ?
C00L C00O 1.534(4) . ?
C00N C00P 1.553(5) . ?
C00P C00T 1.510(5) . ?
C00P C00V 1.508(5) . ?
C00S C00U 1.582(5) . ?
